data_1508710
loop_
_publ_author_name
'Hong, Bor-Cherng'
'Dange, Nitin S.'
'Yen, Po-Jen'
'Lee, Gene-Hsiang'
'Liao, Ju-Hsiou'

_publ_section_title
;
 Organocatalytic asymmetric anti-selective Michael reactions of aldehydes
 and the sequential reduction/lactonization/Pauson-Khand reaction for the
 enantioselective synthesis of highly functionalized hydropentalenes.
;
_journal_issue 20
_journal_name_full 'Organic letters'
_journal_page_first 5346
_journal_page_last 5349
_journal_paper_doi 10.1021/ol302527z
_journal_volume 14
_journal_year 2012
_chemical_absolute_configuration ad
_chemical_formula_sum 'C18 H18 O5 S'
_chemical_formula_weight 346.38
_chemical_name_systematic
; 
 ? 
;
_space_group_IT_number 19
_symmetry_cell_setting orthorhombic
_symmetry_space_group_name_Hall 'P 2ac 2ab'
_symmetry_space_group_name_H-M 'P 21 21 21'
_atom_sites_solution_hydrogens geom
_atom_sites_solution_primary direct
_atom_sites_solution_secondary difmap
_audit_creation_method SHELXL-97
_cell_angle_alpha 90.00
_cell_angle_beta 90.00
_cell_angle_gamma 90.00
_cell_formula_units_Z 4
_cell_length_a 8.5503(2)
_cell_length_b 8.7108(2)
_cell_length_c 21.6531(5)
_cell_measurement_reflns_used 11917
_cell_measurement_temperature 150(2)
_cell_measurement_theta_max 25.00
_cell_measurement_theta_min 1.88
_cell_volume 1612.72(6)
_computing_cell_refinement DENZO-SMN
_computing_data_collection 'NONIUS COLLECT'
_computing_data_reduction DENZO-SMN
_computing_molecular_graphics 'Bruker SHELXTL'
_computing_publication_material 'Bruker SHELXTL'
_computing_structure_refinement 'SHELXL-97 (Sheldrick, 1997)'
_computing_structure_solution 'SHELXS-97 (Sheldrick, 1990)'
_diffrn_ambient_temperature 150(2)
_diffrn_measured_fraction_theta_full 0.998
_diffrn_measured_fraction_theta_max 0.998
_diffrn_measurement_device_type 'NONIUS KappaCCD'
_diffrn_measurement_method '\w scans'
_diffrn_radiation_monochromator graphite
_diffrn_radiation_source 'fine-focus sealed tube'
_diffrn_radiation_type MoK\a
_diffrn_radiation_wavelength 0.71073
_diffrn_reflns_av_R_equivalents 0.0510
_diffrn_reflns_av_sigmaI/netI 0.0458
_diffrn_reflns_limit_h_max 10
_diffrn_reflns_limit_h_min -9
_diffrn_reflns_limit_k_max 10
_diffrn_reflns_limit_k_min -9
_diffrn_reflns_limit_l_max 25
_diffrn_reflns_limit_l_min -25
_diffrn_reflns_number 11917
_diffrn_reflns_theta_full 25.00
_diffrn_reflns_theta_max 25.00
_diffrn_reflns_theta_min 1.88
_exptl_absorpt_coefficient_mu 0.226
_exptl_absorpt_correction_T_max 0.976
_exptl_absorpt_correction_T_min 0.924
_exptl_absorpt_correction_type multi-scan
_exptl_crystal_colour colorless
_exptl_crystal_density_diffrn 1.427
_exptl_crystal_density_method 'not measured'
_exptl_crystal_description needle
_exptl_crystal_F_000 728
_exptl_crystal_size_max 0.25
_exptl_crystal_size_mid 0.13
_exptl_crystal_size_min 0.11
_refine_diff_density_max 0.324
_refine_diff_density_min -0.291
_refine_diff_density_rms 0.048
_refine_ls_abs_structure_details 'Flack H D (1983), Acta Cryst. A39, 876-881'
_refine_ls_abs_structure_Flack 0.01(10)
_refine_ls_extinction_method none
_refine_ls_goodness_of_fit_ref 1.029
_refine_ls_hydrogen_treatment constr
_refine_ls_matrix_type full
_refine_ls_number_parameters 218
_refine_ls_number_reflns 2839
_refine_ls_number_restraints 1
_refine_ls_restrained_S_all 1.031
_refine_ls_R_factor_all 0.0542
_refine_ls_R_factor_gt 0.0385
_refine_ls_shift/su_max 0.000
_refine_ls_shift/su_mean 0.000
_refine_ls_structure_factor_coef Fsqd
_refine_ls_weighting_details 'calc w=1/[\s^2^(Fo^2^)+(0.0579P)^2^+0.0000P] where P=(Fo^2^+2Fc^2^)/3'
_refine_ls_weighting_scheme calc
_refine_ls_wR_factor_gt 0.0909
_refine_ls_wR_factor_ref 0.0979
_reflns_number_gt 2312
_reflns_number_total 2839
_reflns_threshold_expression >2sigma(I)
_cod_data_source_file ol302527z_si_004.cif
_cod_data_source_block ic15615
_cod_depositor_comments
;
The following automatic conversions were performed:

'_symmetry_cell_setting' value 'Orthorhombic' changed to
'orthorhombic' according to
/home/saulius/struct/CIF-dictionaries/cif_core.dic dictionary named
'cif_core.dic' version 2.4.2 from 2011-04-26.

Automatic conversion script
Id: cif_fix_values 1891 2012-01-12 08:04:46Z andrius 
;
_cod_original_sg_symbol_H-M P2(1)2(1)2(1)
_cod_database_code 1508710

loop_
_symmetry_equiv_pos_as_xyz
'x, y, z'
'-x+1/2, -y, z+1/2'
'-x, y+1/2, -z+1/2'
'x+1/2, -y+1/2, -z'

loop_
_atom_site_label
_atom_site_type_symbol
_atom_site_fract_x
_atom_site_fract_y
_atom_site_fract_z
_atom_site_U_iso_or_equiv
_atom_site_adp_type
_atom_site_occupancy
_atom_site_symmetry_multiplicity
_atom_site_calc_flag
_atom_site_refinement_flags
S1 S 0.16227(9) 0.38474(11) -0.13178(3) 0.0456(2) Uani 1 1 d .
O1 O -0.1565(2) 0.3669(3) -0.07992(8) 0.0443(5) Uani 1 1 d .
O2 O 0.0655(2) 0.6010(2) 0.20391(8) 0.0374(5) Uani 1 1 d .
O3 O 0.1433(2) 0.3598(2) 0.20828(9) 0.0417(5) Uani 1 1 d .
O4 O 0.5044(2) 0.6324(3) 0.10773(9) 0.0582(7) Uani 1 1 d .
O5 O 0.42948(19) 0.6028(2) 0.20628(8) 0.0369(5) Uani 1 1 d .
C1 C 0.0539(3) 0.4514(3) -0.01352(12) 0.0268(6) Uani 1 1 d .
C2 C -0.1126(3) 0.4245(3) -0.03156(12) 0.0313(6) Uani 1 1 d .
C3 C -0.2173(3) 0.4878(3) 0.01862(13) 0.0347(7) Uani 1 1 d .
H3A H -0.2883 0.4072 0.0345 0.042 Uiso 1 1 calc R
H3B H -0.2809 0.5742 0.0027 0.042 Uiso 1 1 calc R
C4 C -0.1064(3) 0.5426(3) 0.06928(12) 0.0286(6) Uani 1 1 d .
H4 H -0.1199 0.4790 0.1074 0.034 Uiso 1 1 calc R
C5 C -0.0990(3) 0.7123(3) 0.08588(14) 0.0365(7) Uani 1 1 d .
H5A H -0.1724 0.7360 0.1199 0.044 Uiso 1 1 calc R
H5B H -0.1264 0.7765 0.0497 0.044 Uiso 1 1 calc R
C6 C 0.0735(3) 0.7424(3) 0.10633(11) 0.0304(6) Uani 1 1 d .
H6 H 0.1091 0.8419 0.0881 0.036 Uiso 1 1 calc R
C7 C 0.1728(3) 0.6090(3) 0.07767(10) 0.0268(6) Uani 1 1 d .
H7 H 0.2519 0.6526 0.0485 0.032 Uiso 1 1 calc R
C8 C 0.0544(3) 0.5187(3) 0.04234(11) 0.0252(6) Uani 1 1 d .
C9 C 0.0927(3) 0.7498(4) 0.17526(12) 0.0356(7) Uani 1 1 d .
H9A H 0.1999 0.7850 0.1852 0.043 Uiso 1 1 calc R
H9B H 0.0181 0.8256 0.1924 0.043 Uiso 1 1 calc R
C10 C 0.1534(3) 0.4828(3) 0.18401(12) 0.0317(6) Uani 1 1 d .
C11 C 0.2573(3) 0.5140(3) 0.12852(11) 0.0279(6) Uani 1 1 d .
H11 H 0.2838 0.4122 0.1099 0.033 Uiso 1 1 calc R
C12 C 0.4117(3) 0.5915(3) 0.14548(12) 0.0332(6) Uani 1 1 d .
C13 C 0.5776(3) 0.6650(4) 0.22962(13) 0.0385(7) Uani 1 1 d .
H13A H 0.5576 0.7318 0.2658 0.046 Uiso 1 1 calc R
H13B H 0.6287 0.7275 0.1972 0.046 Uiso 1 1 calc R
C14 C 0.6812(3) 0.5364(4) 0.24766(17) 0.0513(9) Uani 1 1 d .
H14A H 0.6291 0.4738 0.2792 0.077 Uiso 1 1 calc R
H14B H 0.7791 0.5774 0.2644 0.077 Uiso 1 1 calc R
H14C H 0.7038 0.4729 0.2114 0.077 Uiso 1 1 calc R
C15 C 0.1862(3) 0.4176(3) -0.05377(11) 0.0286(6) Uani 1 1 d .
C16 C 0.3465(3) 0.4061(3) -0.03703(11) 0.0234(5) Uani 1 1 d U
H16 H 0.3860 0.4196 0.0036 0.028 Uiso 1 1 calc R
C17 C 0.4392(3) 0.3717(3) -0.08950(12) 0.0322(6) Uani 1 1 d U
H17 H 0.5493 0.3585 -0.0876 0.039 Uiso 1 1 calc R
C18 C 0.3566(3) 0.3594(4) -0.14234(13) 0.0405(7) Uani 1 1 d .
H18 H 0.4027 0.3387 -0.1814 0.049 Uiso 1 1 calc R

loop_
_atom_site_aniso_label
_atom_site_aniso_U_11
_atom_site_aniso_U_22
_atom_site_aniso_U_33
_atom_site_aniso_U_23
_atom_site_aniso_U_13
_atom_site_aniso_U_12
S1 0.0455(4) 0.0632(6) 0.0281(4) -0.0076(4) -0.0013(3) 0.0040(4)
O1 0.0365(10) 0.0614(15) 0.0349(11) -0.0110(11) -0.0051(9) -0.0060(10)
O2 0.0368(10) 0.0507(13) 0.0248(9) 0.0016(10) 0.0068(7) 0.0036(10)
O3 0.0418(11) 0.0488(14) 0.0346(11) 0.0142(11) -0.0026(8) -0.0069(10)
O4 0.0397(12) 0.105(2) 0.0301(11) 0.0009(13) 0.0079(9) -0.0234(13)
O5 0.0323(9) 0.0522(13) 0.0260(9) -0.0007(9) -0.0035(7) -0.0116(9)
C1 0.0286(13) 0.0256(15) 0.0262(13) 0.0014(11) -0.0001(11) 0.0007(11)
C2 0.0337(14) 0.0326(16) 0.0277(15) 0.0024(12) -0.0056(11) 0.0000(12)
C3 0.0275(14) 0.0385(17) 0.0381(16) 0.0009(13) -0.0015(11) 0.0022(12)
C4 0.0278(13) 0.0332(16) 0.0249(13) 0.0009(11) 0.0001(11) 0.0023(11)
C5 0.0360(15) 0.0357(17) 0.0378(17) 0.0002(13) 0.0015(12) 0.0090(12)
C6 0.0354(14) 0.0265(15) 0.0293(14) -0.0002(12) 0.0034(12) 0.0013(12)
C7 0.0290(12) 0.0295(16) 0.0219(12) 0.0015(12) 0.0011(10) 0.0008(11)
C8 0.0297(13) 0.0217(14) 0.0242(13) 0.0055(12) -0.0008(11) 0.0017(10)
C9 0.0404(15) 0.0359(17) 0.0306(15) -0.0088(13) 0.0027(12) 0.0027(13)
C10 0.0302(14) 0.0441(18) 0.0208(13) 0.0008(13) -0.0039(12) -0.0046(13)
C11 0.0297(13) 0.0314(15) 0.0226(13) -0.0011(12) 0.0006(11) -0.0012(11)
C12 0.0328(14) 0.0411(17) 0.0258(14) -0.0001(13) -0.0012(11) -0.0005(12)
C13 0.0300(15) 0.0466(19) 0.0389(16) -0.0015(14) -0.0051(12) -0.0118(13)
C14 0.0354(17) 0.043(2) 0.076(2) -0.0017(17) -0.0084(16) 0.0009(14)
C15 0.0365(14) 0.0277(15) 0.0216(13) -0.0013(11) 0.0006(10) -0.0003(11)
C16 0.0308(12) 0.0162(13) 0.0233(11) 0.0013(11) 0.0037(9) -0.0003(10)
C17 0.0348(14) 0.0304(16) 0.0313(13) -0.0017(13) 0.0066(10) 0.0010(12)
C18 0.0475(16) 0.0452(18) 0.0290(15) -0.0045(14) 0.0081(12) -0.0016(14)

loop_
_atom_type_symbol
_atom_type_description
_atom_type_scat_dispersion_real
_atom_type_scat_dispersion_imag
_atom_type_scat_source
C C 0.0033 0.0016 'International Tables Vol C Tables 4.2.6.8 and 6.1.1.4'
H H 0.0000 0.0000 'International Tables Vol C Tables 4.2.6.8 and 6.1.1.4'
O O 0.0106 0.0060 'International Tables Vol C Tables 4.2.6.8 and 6.1.1.4'
S S 0.1246 0.1234 'International Tables Vol C Tables 4.2.6.8 and 6.1.1.4'

loop_
_geom_angle_atom_site_label_1
_geom_angle_atom_site_label_2
_geom_angle_atom_site_label_3
_geom_angle
C18 S1 C15 92.16(13)
C10 O2 C9 117.1(2)
C12 O5 C13 117.9(2)
C8 C1 C15 128.6(2)
C8 C1 C2 107.8(2)
C15 C1 C2 123.4(2)
O1 C2 C1 125.5(2)
O1 C2 C3 125.8(2)
C1 C2 C3 108.6(2)
C2 C3 C4 105.3(2)
C8 C4 C5 100.8(2)
C8 C4 C3 104.2(2)
C5 C4 C3 119.9(2)
C4 C5 C6 105.6(2)
C9 C6 C5 113.1(2)
C9 C6 C7 111.5(2)
C5 C6 C7 106.0(2)
C8 C7 C11 113.4(2)
C8 C7 C6 103.03(18)
C11 C7 C6 111.45(19)
C1 C8 C7 133.8(2)
C1 C8 C4 113.9(2)
C7 C8 C4 110.4(2)
O2 C9 C6 111.5(2)
O3 C10 O2 120.3(2)
O3 C10 C11 123.4(3)
O2 C10 C11 116.3(2)
C10 C11 C12 113.2(2)
C10 C11 C7 112.6(2)
C12 C11 C7 109.7(2)
O4 C12 O5 125.5(2)
O4 C12 C11 122.8(2)
O5 C12 C11 111.7(2)
O5 C13 C14 109.2(2)
C16 C15 C1 127.6(2)
C16 C15 S1 110.61(18)
C1 C15 S1 121.80(18)
C17 C16 C15 110.5(2)
C18 C17 C16 113.9(2)
C17 C18 S1 112.9(2)

loop_
_geom_bond_atom_site_label_1
_geom_bond_atom_site_label_2
_geom_bond_distance
S1 C18 1.692(3)
S1 C15 1.725(2)
O1 C2 1.220(3)
O2 C10 1.346(3)
O2 C9 1.456(4)
O3 C10 1.196(3)
O4 C12 1.193(3)
O5 C12 1.329(3)
O5 C13 1.467(3)
C1 C8 1.344(3)
C1 C15 1.458(3)
C1 C2 1.495(3)
C2 C3 1.512(4)
C3 C4 1.526(4)
C4 C8 1.508(3)
C4 C5 1.523(4)
C5 C6 1.562(4)
C6 C9 1.503(4)
C6 C7 1.567(4)
C7 C8 1.493(3)
C7 C11 1.555(3)
C10 C11 1.519(4)
C11 C12 1.528(4)
C13 C14 1.480(4)
C15 C16 1.422(3)
C16 C17 1.417(3)
C17 C18 1.349(4)

loop_
_cod_related_entry_id
_cod_related_entry_database
_cod_related_entry_code
1 ChemSpider 30652046
